data_4105958
loop_
_publ_author_name
'Omar K. Farha'
'Abraham M. Shultz'
'Amy A. Sarjeant'
'SonBinh T. Nguyen'
'Joseph T. Hupp'

_publ_section_title
;
 Active-Site-Accessible, Porphyrinic Metal-Organic Framework Materials
;
_journal_name_full 'Journal of the American Chemical Society'
_journal_page_first 5652
_journal_page_last 5655
_journal_paper_doi 10.1021/ja111042f
_journal_volume 133
_journal_year 2011
_chemical_formula_moiety 'C90 H40 F10 Mn N10 O9 Zn3, 32(C3 H7 N O)'
_chemical_formula_sum 'C186 H264 F10 Mn N42 O41 Zn3'
_chemical_formula_weight 4185.44
_chemical_name_systematic
; 
 ? 
;
_space_group_IT_number 47
_symmetry_cell_setting orthorhombic
_symmetry_space_group_name_Hall '-P 2 2'
_symmetry_space_group_name_H-M 'P m m m'
_atom_sites_solution_hydrogens geom
_atom_sites_solution_primary direct
_atom_sites_solution_secondary difmap
_audit_creation_method SHELXL-97
_cell_angle_alpha 90.00
_cell_angle_beta 90.00
_cell_angle_gamma 90.00
_cell_formula_units_Z 1
_cell_length_a 16.6121(10)
_cell_length_b 16.6202(9)
_cell_length_c 22.1631(19)
_cell_measurement_reflns_used 4715
_cell_measurement_temperature 100(2)
_cell_measurement_theta_max 56.68
_cell_measurement_theta_min 2.66
_cell_volume 6119.2(7)
_computing_cell_refinement 'SAINT V7.23A (Bruker, 2005)'
_computing_data_collection 'APEX2 V2.1-4 (Bruker, 2007)'
_computing_data_reduction 'Bruker SAINT'
_computing_molecular_graphics 'Bruker SHELXTL'
_computing_publication_material 'Bruker SHELXTL'
_computing_structure_refinement 'SHELXL-97 (Sheldrick, 1997)'
_computing_structure_solution 'SHELXS-97 (Sheldrick, 1990)'
_diffrn_ambient_temperature 100(2)
_diffrn_measured_fraction_theta_full 0.988
_diffrn_measured_fraction_theta_max 0.988
_diffrn_measurement_device_type 'Bruker APEX-II CCD'
_diffrn_measurement_method '\f and \w scans'
_diffrn_radiation_monochromator graphite
_diffrn_radiation_source 'fine-focus sealed tube'
_diffrn_radiation_type CuK\a
_diffrn_radiation_wavelength 1.54178
_diffrn_reflns_av_R_equivalents 0.0578
_diffrn_reflns_av_sigmaI/netI 0.0703
_diffrn_reflns_limit_h_max 18
_diffrn_reflns_limit_h_min -16
_diffrn_reflns_limit_k_max 7
_diffrn_reflns_limit_k_min -18
_diffrn_reflns_limit_l_max 14
_diffrn_reflns_limit_l_min -24
_diffrn_reflns_number 17958
_diffrn_reflns_theta_full 58.36
_diffrn_reflns_theta_max 58.36
_diffrn_reflns_theta_min 1.99
_diffrn_standards_number 0
_exptl_absorpt_coefficient_mu 1.390
_exptl_absorpt_correction_T_max 0.7503
_exptl_absorpt_correction_T_min 0.6187
_exptl_absorpt_correction_type multi-scan
_exptl_absorpt_process_details 'SADABS (Bruker)'
_exptl_crystal_colour violet
_exptl_crystal_density_diffrn 1.136
_exptl_crystal_description plate
_exptl_crystal_F_000 2207
_exptl_crystal_size_max 0.717
_exptl_crystal_size_mid 0.393
_exptl_crystal_size_min 0.134
_refine_diff_density_max 1.078
_refine_diff_density_min -0.363
_refine_diff_density_rms 0.112
_refine_ls_extinction_coef 0.00080(13)
_refine_ls_extinction_expression Fc^*^=kFc[1+0.001xFc^2^\l^3^/sin(2\q)]^-1/4^
_refine_ls_extinction_method SHELXL
_refine_ls_goodness_of_fit_ref 0.919
_refine_ls_hydrogen_treatment constr
_refine_ls_matrix_type full
_refine_ls_number_parameters 247
_refine_ls_number_reflns 4746
_refine_ls_number_restraints 369
_refine_ls_restrained_S_all 0.942
_refine_ls_R_factor_all 0.1077
_refine_ls_R_factor_gt 0.0806
_refine_ls_shift/su_max 0.000
_refine_ls_shift/su_mean 0.000
_refine_ls_structure_factor_coef Fsqd
_refine_ls_weighting_details 'calc w=1/[\s^2^(Fo^2^)+(0.1348P)^2^+0.0000P] where P=(Fo^2^+2Fc^2^)/3'
_refine_ls_weighting_scheme calc
_refine_ls_wR_factor_gt 0.1960
_refine_ls_wR_factor_ref 0.2100
_reflns_number_gt 2551
_reflns_number_total 4746
_reflns_threshold_expression >2sigma(I)
_cod_data_source_file ja111042f_si_005.cif
_cod_data_source_block n0219a
_cod_database_code 4105958

loop_
_symmetry_equiv_pos_as_xyz
'x, y, z'
'-x, -y, z'
'-x, y, -z'
'x, -y, -z'
'-x, -y, -z'
'x, y, -z'
'x, -y, z'
'-x, y, z'

loop_
_atom_site_label
_atom_site_type_symbol
_atom_site_fract_x
_atom_site_fract_y
_atom_site_fract_z
_atom_site_U_iso_or_equiv
_atom_site_adp_type
_atom_site_occupancy
_atom_site_symmetry_multiplicity
_atom_site_calc_flag
_atom_site_refinement_flags
Zn1 Zn 0.0000 0.5000 0.43462(5) 0.0600(4) Uani 1 4 d SU
Zn2 Zn 0.5000 1.0000 0.5000 0.1483(11) Uani 1 8 d SU
O1 O 0.08369(17) 0.58438(17) 0.44915(16) 0.1118(12) Uani 1 1 d U
O2 O 0.5000 1.0000 0.3960(11) 0.197(5) Uani 0.50 4 d SPU
N1 N 0.5000 0.8767(3) 0.5000 0.119(3) Uani 1 4 d SU
N2 N 0.3785(3) 1.0000 0.5000 0.121(3) Uani 1 4 d SU
C1 C 0.1068(3) 0.6064(3) 0.5000 0.0781(19) Uani 1 2 d SU
C2 C 0.1708(3) 0.6722(2) 0.5000 0.0806(18) Uani 1 2 d SU
C3 C 0.2008(3) 0.7011(3) 0.4463(2) 0.1222(18) Uani 1 1 d U
H3A H 0.1802 0.6803 0.4095 0.147 Uiso 1 1 calc R
C4 C 0.2604(3) 0.7599(3) 0.4445(3) 0.138(2) Uani 1 1 d U
H4A H 0.2808 0.7792 0.4072 0.165 Uiso 1 1 calc R
C5 C 0.2898(3) 0.7899(2) 0.5000 0.098(2) Uani 1 2 d SU
C6 C 0.3542(3) 0.8540(2) 0.5000 0.108(2) Uani 1 2 d SU
C7 C 0.3271(3) 0.9345(2) 0.5000 0.109(2) Uani 1 2 d SU
C8 C 0.2447(3) 0.9600(3) 0.5000 0.154(4) Uani 1 2 d SU
H8 H 0.1987 0.9260 0.5000 0.185 Uiso 1 2 calc SR
C9 C 0.4345(3) 0.8280(2) 0.5000 0.113(3) Uani 1 2 d SU
C10 C 0.4596(3) 0.7447(2) 0.5000 0.134(3) Uani 1 2 d SU
H10 H 0.4255 0.6988 0.5000 0.160 Uiso 1 2 calc SR
Mn1 Mn 0.0000 0.5000 0.0000 0.320(3) Uani 1 8 d SDU
N3 N 0.0000 0.5000 0.3465(4) 0.115(2) Uani 1 4 d SDU
N4 N 0.0593(8) 0.4387(10) 0.0660(4) 0.358(9) Uani 0.50 1 d PDU
C11 C -0.0497(7) 0.5446(7) 0.3151(5) 0.215(7) Uani 0.50 1 d PDU
H11A H -0.0872 0.5772 0.3363 0.257 Uiso 0.50 1 calc PR
C12 C -0.0504(8) 0.5467(8) 0.2545(5) 0.230(7) Uani 0.50 1 d PDU
H12A H -0.0873 0.5819 0.2352 0.276 Uiso 0.50 1 calc PR
C13 C 0.0000 0.5000 0.2187(8) 0.221(7) Uani 1 4 d SDU
C14 C 0.0000 0.5000 0.1497(8) 0.306(8) Uani 1 4 d SDU
C15 C 0.0539(12) 0.4453(12) 0.1256(4) 0.368(10) Uani 0.50 1 d PDU
C16 C 0.1097(17) 0.3911(18) 0.1544(6) 0.458(13) Uani 0.50 1 d PDU
H16A H 0.1178 0.3848 0.1966 0.550 Uiso 0.50 1 calc PR
C17 C 0.1480(17) 0.3512(17) 0.1103(8) 0.484(14) Uani 0.50 1 d PDU
H17A H 0.1793 0.3036 0.1137 0.581 Uiso 0.50 1 calc PR
C18 C 0.1307(11) 0.3969(15) 0.0564(7) 0.476(11) Uani 0.50 1 d PDU
C19 C 0.121(3) 0.361(2) 0.0000 0.515(14) Uani 0.50 2 d SPDU
C20 C 0.1870(17) 0.2982(17) 0.0000 0.607(15) Uani 0.50 2 d SPDU
C21 C 0.2669(15) 0.3303(17) 0.0000 0.676(17) Uani 0.50 2 d SPDU
C22 C 0.3352(16) 0.2788(15) 0.0000 0.723(18) Uani 0.50 2 d SPDU
C23 C 0.3233(16) 0.1941(15) 0.0000 0.742(18) Uani 0.50 2 d SPDU
C24 C 0.2435(16) 0.1616(17) 0.0000 0.722(18) Uani 0.50 2 d SPDU
C25 C 0.1752(17) 0.2136(16) 0.0000 0.682(17) Uani 0.50 2 d SPDU
F1 F 0.2761(19) 0.4108(17) 0.0000 0.77(2) Uani 0.50 2 d SPDU
F2 F 0.4101(16) 0.3106(18) 0.0000 0.68(2) Uani 0.50 2 d SPDU
F3 F 0.3872(18) 0.1430(18) 0.0000 0.74(2) Uani 0.50 2 d SPDU
F4 F 0.233(2) 0.0814(16) 0.0000 0.74(2) Uani 0.50 2 d SPDU
F5 F 0.1001(18) 0.183(2) 0.0000 0.76(2) Uani 0.50 2 d SPDU

loop_
_atom_site_aniso_label
_atom_site_aniso_U_11
_atom_site_aniso_U_22
_atom_site_aniso_U_33
_atom_site_aniso_U_23
_atom_site_aniso_U_13
_atom_site_aniso_U_12
Zn1 0.0273(5) 0.0276(4) 0.1252(10) 0.000 0.000 0.000
Zn2 0.0211(7) 0.0170(6) 0.407(4) 0.000 0.000 0.000
O1 0.081(2) 0.091(2) 0.164(4) 0.0092(19) -0.003(2) -0.0504(17)
O2 0.103(10) 0.136(11) 0.352(9) 0.000 0.000 0.000
N1 0.014(2) 0.024(2) 0.319(9) 0.000 0.000 0.000
N2 0.028(3) 0.014(2) 0.320(9) 0.000 0.000 0.000
C1 0.029(3) 0.044(3) 0.161(7) 0.000 0.000 0.0026(19)
C2 0.034(3) 0.027(2) 0.181(6) 0.000 0.000 -0.0091(18)
C3 0.092(3) 0.102(3) 0.173(5) 0.002(3) 0.002(3) -0.058(3)
C4 0.100(4) 0.095(3) 0.218(6) 0.011(3) 0.016(4) -0.060(3)
C5 0.024(2) 0.025(2) 0.246(8) 0.000 0.000 -0.0013(17)
C6 0.033(2) 0.028(2) 0.264(8) 0.000 0.000 0.0022(17)
C7 0.024(2) 0.0186(18) 0.284(8) 0.000 0.000 0.0013(16)
C8 0.019(2) 0.040(2) 0.402(11) 0.000 0.000 0.0041(19)
C9 0.027(2) 0.020(2) 0.291(8) 0.000 0.000 0.0026(16)
C10 0.036(2) 0.019(2) 0.346(10) 0.000 0.000 0.0001(17)
Mn1 0.416(8) 0.415(8) 0.128(4) 0.000 0.000 0.000
N3 0.082(5) 0.129(6) 0.134(6) 0.000 0.000 0.000
N4 0.41(2) 0.57(3) 0.089(7) 0.034(8) 0.023(8) 0.016(13)
C11 0.263(15) 0.285(16) 0.095(6) 0.032(8) -0.030(8) 0.077(10)
C12 0.320(19) 0.286(17) 0.083(7) 0.030(9) -0.003(9) 0.005(11)
C13 0.29(2) 0.269(19) 0.104(9) 0.000 0.000 0.000
C14 0.40(2) 0.42(3) 0.099(9) 0.000 0.000 0.000
C15 0.49(3) 0.53(3) 0.085(7) -0.006(11) 0.002(11) 0.087(14)
C16 0.52(3) 0.72(3) 0.138(11) 0.001(17) 0.001(17) 0.210(19)
C17 0.56(3) 0.74(3) 0.158(15) -0.005(18) 0.024(19) 0.23(2)
C18 0.52(3) 0.74(3) 0.167(13) 0.034(12) 0.039(13) 0.174(18)
C19 0.66(3) 0.71(3) 0.179(15) 0.000 0.000 0.23(2)
C20 0.68(3) 0.70(3) 0.44(3) 0.000 0.000 0.23(2)
C21 0.66(3) 0.77(3) 0.60(3) 0.000 0.000 0.22(2)
C22 0.70(3) 0.80(3) 0.67(3) 0.000 0.000 0.26(3)
C23 0.73(3) 0.79(3) 0.71(4) 0.000 0.000 0.26(3)
C24 0.74(3) 0.74(3) 0.68(3) 0.000 0.000 0.27(3)
C25 0.72(3) 0.70(3) 0.63(3) 0.000 0.000 0.24(2)
F1 0.65(4) 0.77(3) 0.89(6) 0.000 0.000 0.20(3)
F2 0.68(3) 0.74(4) 0.62(5) 0.000 0.000 0.30(3)
F3 0.75(3) 0.83(4) 0.63(6) 0.000 0.000 0.29(4)
F4 0.69(4) 0.75(3) 0.78(6) 0.000 0.000 0.29(3)
F5 0.73(3) 0.75(4) 0.80(6) 0.000 0.000 0.19(3)

loop_
_atom_type_symbol
_atom_type_description
_atom_type_scat_dispersion_real
_atom_type_scat_dispersion_imag
_atom_type_scat_source
C C 0.0181 0.0091 'International Tables Vol C Tables 4.2.6.8 and 6.1.1.4'
H H 0.0000 0.0000 'International Tables Vol C Tables 4.2.6.8 and 6.1.1.4'
N N 0.0311 0.0180 'International Tables Vol C Tables 4.2.6.8 and 6.1.1.4'
O O 0.0492 0.0322 'International Tables Vol C Tables 4.2.6.8 and 6.1.1.4'
F F 0.0727 0.0534 'International Tables Vol C Tables 4.2.6.8 and 6.1.1.4'
Mn Mn -0.5299 2.8052 'International Tables Vol C Tables 4.2.6.8 and 6.1.1.4'
Zn Zn -1.5491 0.6778 'International Tables Vol C Tables 4.2.6.8 and 6.1.1.4'

loop_
_geom_angle_atom_site_label_1
_geom_angle_atom_site_label_2
_geom_angle_atom_site_label_3
_geom_angle
_geom_angle_site_symmetry_1
_geom_angle_site_symmetry_3
N3 Zn1 O1 99.26(11) . .
N3 Zn1 O1 99.26(11) . 8
O1 Zn1 O1 88.04(19) . 8
N3 Zn1 O1 99.26(11) . 2_565
O1 Zn1 O1 161.5(2) . 2_565
O1 Zn1 O1 89.00(18) 8 2_565
N3 Zn1 O1 99.26(11) . 7_565
O1 Zn1 O1 89.00(18) . 7_565
O1 Zn1 O1 161.5(2) 8 7_565
O1 Zn1 O1 88.04(19) 2_565 7_565
N3 Zn1 Zn1 180.000(1) . 5_566
O1 Zn1 Zn1 80.74(11) . 5_566
O1 Zn1 Zn1 80.74(11) 8 5_566
O1 Zn1 Zn1 80.74(11) 2_565 5_566
O1 Zn1 Zn1 80.74(11) 7_565 5_566
N2 Zn2 N2 180.0 . 5_676
N2 Zn2 N1 90.000(1) . 5_676
N2 Zn2 N1 90.000(1) 5_676 5_676
N2 Zn2 N1 90.000(1) . .
N2 Zn2 N1 90.0 5_676 .
N1 Zn2 N1 180.000(1) 5_676 .
N2 Zn2 O2 90.000(3) . 5_676
N2 Zn2 O2 90.000(3) 5_676 5_676
N1 Zn2 O2 90.000(1) 5_676 5_676
N1 Zn2 O2 90.000(1) . 5_676
N2 Zn2 O2 90.000(3) . .
N2 Zn2 O2 90.000(3) 5_676 .
N1 Zn2 O2 90.000(1) 5_676 .
N1 Zn2 O2 90.000(1) . .
O2 Zn2 O2 180.000(2) 5_676 .
C1 O1 Zn1 124.5(4) . .
C9 N1 C9 106.6(4) . 3_656
C9 N1 Zn2 126.7(2) . .
C9 N1 Zn2 126.7(2) 3_656 .
C7 N2 C7 103.8(5) . 7_575
C7 N2 Zn2 128.1(2) . .
C7 N2 Zn2 128.1(2) 7_575 .
O1 C1 O1 129.6(5) . 6_556
O1 C1 C2 115.2(3) . .
O1 C1 C2 115.2(3) 6_556 .
C3 C2 C3 119.7(5) 6_556 .
C3 C2 C1 120.2(2) 6_556 .
C3 C2 C1 120.2(2) . .
C2 C3 C4 121.8(5) . .
C2 C3 H3A 119.1 . .
C4 C3 H3A 119.1 . .
C3 C4 C5 118.0(5) . .
C3 C4 H4A 121.0 . .
C5 C4 H4A 121.0 . .
C4 C5 C4 120.8(5) . 6_556
C4 C5 C6 119.6(2) . .
C4 C5 C6 119.6(2) 6_556 .
C9 C6 C7 126.5(4) . .
C9 C6 C5 117.2(3) . .
C7 C6 C5 116.3(4) . .
N2 C7 C6 123.3(4) . .
N2 C7 C8 110.9(4) . .
C6 C7 C8 125.8(4) . .
C8 C8 C7 107.2(2) 7_575 .
C8 C8 H8 126.4 7_575 .
C7 C8 H8 126.4 . .
N1 C9 C6 125.4(4) . .
N1 C9 C10 109.9(4) . .
C6 C9 C10 124.7(4) . .
C10 C10 C9 106.8(2) 3_656 .
C10 C10 H10 126.6 3_656 .
C9 C10 H10 126.6 . .
N4 Mn1 N4 122.2(9) 3 2_565
N4 Mn1 N4 60.1(10) 3 5_565
N4 Mn1 N4 91.8(6) 2_565 5_565
N4 Mn1 N4 91.8(6) 3 8
N4 Mn1 N4 60.1(10) 2_565 8
N4 Mn1 N4 122.2(9) 5_565 8
N4 Mn1 N4 180.0(3) 3 7_565
N4 Mn1 N4 57.8(9) 2_565 7_565
N4 Mn1 N4 119.9(10) 5_565 7_565
N4 Mn1 N4 88.2(6) 8 7_565
N4 Mn1 N4 119.9(10) 3 .
N4 Mn1 N4 88.2(6) 2_565 .
N4 Mn1 N4 180.0(8) 5_565 .
N4 Mn1 N4 57.8(9) 8 .
N4 Mn1 N4 60.1(10) 7_565 .
N4 Mn1 N4 88.2(6) 3 4_565
N4 Mn1 N4 119.9(10) 2_565 4_565
N4 Mn1 N4 57.8(9) 5_565 4_565
N4 Mn1 N4 180.0(3) 8 4_565
N4 Mn1 N4 91.8(6) 7_565 4_565
N4 Mn1 N4 122.2(9) . 4_565
N4 Mn1 N4 57.8(9) 3 6
N4 Mn1 N4 180.000(1) 2_565 6
N4 Mn1 N4 88.2(6) 5_565 6
N4 Mn1 N4 119.9(10) 8 6
N4 Mn1 N4 122.2(9) 7_565 6
N4 Mn1 N4 91.8(6) . 6
N4 Mn1 N4 60.1(10) 4_565 6
C11 N3 C11 115.8(15) 7_565 8
C11 N3 C11 69.0(12) 7_565 .
C11 N3 C11 78.1(12) 8 .
C11 N3 C11 78.1(12) 7_565 2_565
C11 N3 C11 69.0(12) 8 2_565
C11 N3 C11 115.8(15) . 2_565
C11 N3 Zn1 122.1(8) 7_565 .
C11 N3 Zn1 122.1(8) 8 .
C11 N3 Zn1 122.1(8) . .
C11 N3 Zn1 122.1(8) 2_565 .
C15 N4 C18 104.5(10) . .
C15 N4 Mn1 129.8(8) . .
C18 N4 Mn1 123.5(8) . .
N3 C11 C12 123.5(15) . .
N3 C11 C12 86.1(10) . 7_565
C12 C11 C12 50.0(9) . 7_565
N3 C11 H11A 118.3 . .
C12 C11 H11A 118.3 . .
C12 C11 H11A 138.7 7_565 .
C11 C12 C13 123.5(17) . .
C11 C12 C11 47.0(8) . 7_565
C13 C12 C11 87.6(12) . 7_565
C11 C12 H12A 118.3 . .
C13 C12 H12A 118.3 . .
C11 C12 H12A 139.9 7_565 .
C12 C13 C12 110.3(19) 8 7_565
C12 C13 C12 74.0(14) 8 .
C12 C13 C12 67.8(13) 7_565 .
C12 C13 C12 67.8(13) 8 2_565
C12 C13 C12 74.0(14) 7_565 2_565
C12 C13 C12 110.3(19) . 2_565
C12 C13 C14 124.9(9) 8 .
C12 C13 C14 124.9(9) 7_565 .
C12 C13 C14 124.9(9) . .
C12 C13 C14 124.9(9) 2_565 .
C15 C14 C15 82(2) 2_565 8
C15 C14 C15 134.6(16) 2_565 .
C15 C14 C15 81(2) 8 .
C15 C14 C15 81(2) 2_565 7_565
C15 C14 C15 134.6(16) 8 7_565
C15 C14 C15 82(2) . 7_565
C15 C14 C13 112.7(8) 2_565 .
C15 C14 C13 112.7(8) 8 .
C15 C14 C13 112.7(8) . .
C15 C14 C13 112.7(8) 7_565 .
N4 C15 C14 118.8(12) . .
N4 C15 C16 110.2(9) . .
C14 C15 C16 131.0(11) . .
N4 C15 C15 93.8(11) . 8
C14 C15 C15 49.6(11) . 8
C16 C15 C15 130.0(19) . 8
N4 C15 C15 94.8(12) . 7_565
C14 C15 C15 48.9(11) . 7_565
C16 C15 C15 128.7(19) . 7_565
C15 C15 C15 90.000(1) 8 7_565
C17 C16 C15 106.9(8) . .
C17 C16 H16A 126.5 . .
C15 C16 H16A 126.5 . .
C16 C17 C18 104.3(12) . .
C16 C17 H17A 127.8 . .
C18 C17 H17A 127.8 . .
N4 C18 C19 104.7(17) . .
N4 C18 C17 107.9(10) . .
C19 C18 C17 122.5(17) . .
C18 C19 C18 127(3) . 6
C18 C19 C20 102.3(17) . .
C18 C19 C20 102.3(17) 6 .
C25 C20 C21 119.9(15) . .
C25 C20 C19 126(2) . .
C21 C20 C19 115(2) . .
F1 C21 C22 120.5(10) . .
F1 C21 C20 118.4(11) . .
C22 C21 C20 121.0(12) . .
F2 C22 C23 121.0(10) . .
F2 C22 C21 119.9(10) . .
C23 C22 C21 119.1(11) . .
F3 C23 C22 120.7(10) . .
F3 C23 C24 119.1(10) . .
C22 C23 C24 120.1(11) . .
F4 C24 C25 119.6(10) . .
F4 C24 C23 119.9(10) . .
C25 C24 C23 120.5(11) . .
F5 C25 C20 120.1(12) . .
F5 C25 C24 120.5(10) . .
C20 C25 C24 119.4(12) . .

loop_
_geom_bond_atom_site_label_1
_geom_bond_atom_site_label_2
_geom_bond_distance
_geom_bond_site_symmetry_2
Zn1 N3 1.954(10) .
Zn1 O1 2.001(2) .
Zn1 O1 2.001(2) 8
Zn1 O1 2.001(2) 2_565
Zn1 O1 2.001(2) 7_565
Zn1 Zn1 2.898(2) 5_566
Zn2 N2 2.018(5) .
Zn2 N2 2.018(5) 5_676
Zn2 N1 2.049(4) 5_676
Zn2 N1 2.049(4) .
Zn2 O2 2.30(2) 5_676
Zn2 O2 2.30(2) .
O1 C1 1.246(3) .
N1 C9 1.356(5) .
N1 C9 1.356(5) 3_656
N2 C7 1.384(5) .
N2 C7 1.384(5) 7_575
C1 O1 1.246(3) 6_556
C1 C2 1.525(6) .
C2 C3 1.375(5) 6_556
C2 C3 1.375(5) .
C3 C4 1.393(5) .
C3 H3A 0.9500 .
C4 C5 1.414(5) .
C4 H4A 0.9500 .
C5 C4 1.414(5) 6_556
C5 C6 1.509(6) .
C6 C9 1.403(6) .
C6 C7 1.411(5) .
C7 C8 1.434(6) .
C8 C8 1.331(9) 7_575
C8 H8 0.9500 .
C9 C10 1.445(5) .
C10 C10 1.342(8) 3_656
C10 H10 0.9500 .
Mn1 N4 2.037(7) 3
Mn1 N4 2.037(7) 2_565
Mn1 N4 2.037(7) 5_565
Mn1 N4 2.037(7) 8
Mn1 N4 2.037(7) 7_565
Mn1 N4 2.037(7) .
Mn1 N4 2.037(7) 4_565
Mn1 N4 2.037(7) 6
N3 C11 1.309(7) 7_565
N3 C11 1.309(7) 8
N3 C11 1.309(7) .
N3 C11 1.309(7) 2_565
N4 C15 1.328(8) .
N4 C18 1.391(9) .
C11 C12 1.342(9) .
C11 C12 2.025(15) 7_565
C11 H11A 0.9500 .
C12 C13 1.391(8) .
C12 C11 2.025(15) 7_565
C12 H12A 0.9500 .
C13 C12 1.391(8) 8
C13 C12 1.391(8) 7_565
C13 C12 1.391(8) 2_565
C13 C14 1.529(10) .
C14 C15 1.383(9) 2_565
C14 C15 1.383(9) 8
C14 C15 1.383(9) .
C14 C15 1.383(9) 7_565
C15 C16 1.441(9) .
C15 C15 1.79(4) 8
C15 C15 1.82(4) 7_565
C16 C17 1.342(10) .
C16 H16A 0.9500 .
C17 C18 1.444(10) .
C17 H17A 0.9500 .
C18 C19 1.396(10) .
C19 C18 1.396(10) 6
C19 C20 1.512(10) .
C20 C25 1.420(18) .
C20 C21 1.430(18) .
C21 F1 1.346(10) .
C21 C22 1.422(17) .
C22 F2 1.353(10) .
C22 C23 1.421(18) .
C23 F3 1.359(10) .
C23 C24 1.432(17) .
C24 F4 1.346(10) .
C24 C25 1.425(18) .
C25 F5 1.349(10) .

loop_
_geom_torsion_atom_site_label_1
_geom_torsion_atom_site_label_2
_geom_torsion_atom_site_label_3
_geom_torsion_atom_site_label_4
_geom_torsion
_geom_torsion_site_symmetry_1
_geom_torsion_site_symmetry_4
N3 Zn1 O1 C1 -179.1(4) . .
O1 Zn1 O1 C1 81.8(4) 8 .
O1 Zn1 O1 C1 0.9(4) 2_565 .
O1 Zn1 O1 C1 -79.9(4) 7_565 .
Zn1 Zn1 O1 C1 0.9(4) 5_566 .
N2 Zn2 N1 C9 0.0 . .
N2 Zn2 N1 C9 180.0 5_676 .
N1 Zn2 N1 C9 0(100) 5_676 .
O2 Zn2 N1 C9 90.0 5_676 .
O2 Zn2 N1 C9 -90.0 . .
N2 Zn2 N1 C9 180.0 . 3_656
N2 Zn2 N1 C9 0.0 5_676 3_656
N1 Zn2 N1 C9 180(100) 5_676 3_656
O2 Zn2 N1 C9 -90.0 5_676 3_656
O2 Zn2 N1 C9 90.0 . 3_656
N2 Zn2 N2 C7 0(100) 5_676 .
N1 Zn2 N2 C7 180.0 5_676 .
N1 Zn2 N2 C7 0.0 . .
O2 Zn2 N2 C7 -90.0 5_676 .
O2 Zn2 N2 C7 90.0 . .
N2 Zn2 N2 C7 0.0 5_676 7_575
N1 Zn2 N2 C7 0.0 5_676 7_575
N1 Zn2 N2 C7 180.0 . 7_575
O2 Zn2 N2 C7 90.0 5_676 7_575
O2 Zn2 N2 C7 -90.0 . 7_575
Zn1 O1 C1 O1 -2.0(9) . 6_556
Zn1 O1 C1 C2 -179.5(2) . .
O1 C1 C2 C3 180.0(4) . 6_556
O1 C1 C2 C3 2.1(7) 6_556 6_556
O1 C1 C2 C3 -2.1(7) . .
O1 C1 C2 C3 -180.0(4) 6_556 .
C3 C2 C3 C4 -0.7(9) 6_556 .
C1 C2 C3 C4 -178.6(4) . .
C2 C3 C4 C5 -0.2(8) . .
C3 C4 C5 C4 1.2(9) . 6_556
C3 C4 C5 C6 -179.7(4) . .
C4 C5 C6 C9 -89.6(4) . .
C4 C5 C6 C9 89.6(4) 6_556 .
C4 C5 C6 C7 90.4(4) . .
C4 C5 C6 C7 -90.4(4) 6_556 .
C7 N2 C7 C6 180.0 7_575 .
Zn2 N2 C7 C6 0.0 . .
C7 N2 C7 C8 0.0 7_575 .
Zn2 N2 C7 C8 180.0 . .
C9 C6 C7 N2 0.0 . .
C5 C6 C7 N2 180.0 . .
C9 C6 C7 C8 180.0 . .
C5 C6 C7 C8 0.0 . .
N2 C7 C8 C8 0.0 . 7_575
C6 C7 C8 C8 180.0 . 7_575
C9 N1 C9 C6 180.0 3_656 .
Zn2 N1 C9 C6 0.0 . .
C9 N1 C9 C10 0.0 3_656 .
Zn2 N1 C9 C10 180.0 . .
C7 C6 C9 N1 0.0 . .
C5 C6 C9 N1 180.0 . .
C7 C6 C9 C10 180.0 . .
C5 C6 C9 C10 0.0 . .
N1 C9 C10 C10 0.0 . 3_656
C6 C9 C10 C10 180.0 . 3_656
O1 Zn1 N3 C11 -176.7(7) . 7_565
O1 Zn1 N3 C11 -87.2(7) 8 7_565
O1 Zn1 N3 C11 3.3(7) 2_565 7_565
O1 Zn1 N3 C11 92.8(7) 7_565 7_565
Zn1 Zn1 N3 C11 138(100) 5_566 7_565
O1 Zn1 N3 C11 3.3(7) . 8
O1 Zn1 N3 C11 92.8(7) 8 8
O1 Zn1 N3 C11 -176.7(7) 2_565 8
O1 Zn1 N3 C11 -87.2(7) 7_565 8
Zn1 Zn1 N3 C11 -42(100) 5_566 8
O1 Zn1 N3 C11 -92.8(7) . .
O1 Zn1 N3 C11 -3.3(7) 8 .
O1 Zn1 N3 C11 87.2(7) 2_565 .
O1 Zn1 N3 C11 176.7(7) 7_565 .
Zn1 Zn1 N3 C11 -138(100) 5_566 .
O1 Zn1 N3 C11 87.2(7) . 2_565
O1 Zn1 N3 C11 176.7(7) 8 2_565
O1 Zn1 N3 C11 -92.8(7) 2_565 2_565
O1 Zn1 N3 C11 -3.3(7) 7_565 2_565
Zn1 Zn1 N3 C11 42(100) 5_566 2_565
N4 Mn1 N4 C15 -127(2) 3 .
N4 Mn1 N4 C15 -0.7(19) 2_565 .
N4 Mn1 N4 C15 124(100) 5_565 .
N4 Mn1 N4 C15 -56(2) 8 .
N4 Mn1 N4 C15 53(2) 7_565 .
N4 Mn1 N4 C15 124(2) 4_565 .
N4 Mn1 N4 C15 179.3(19) 6 .
N4 Mn1 N4 C18 72(2) 3 .
N4 Mn1 N4 C18 -161(3) 2_565 .
N4 Mn1 N4 C18 -37(100) 5_565 .
N4 Mn1 N4 C18 143(2) 8 .
N4 Mn1 N4 C18 -108(2) 7_565 .
N4 Mn1 N4 C18 -37(2) 4_565 .
N4 Mn1 N4 C18 19(3) 6 .
C11 N3 C11 C12 -65.4(15) 7_565 .
C11 N3 C11 C12 58.5(16) 8 .
C11 N3 C11 C12 -0.9(10) 2_565 .
Zn1 N3 C11 C12 179.1(10) . .
C11 N3 C11 C12 -30.3(8) 7_565 7_565
C11 N3 C11 C12 93.6(7) 8 7_565
C11 N3 C11 C12 34.2(4) 2_565 7_565
Zn1 N3 C11 C12 -145.8(4) . 7_565
N3 C11 C12 C13 2(2) . .
C12 C11 C12 C13 -46.7(11) 7_565 .
N3 C11 C12 C11 48.6(11) . 7_565
C12 C11 C12 C11 0.000(4) 7_565 7_565
C11 C12 C13 C12 -59.2(15) . 8
C11 C12 C13 C12 -91.4(7) 7_565 8
C11 C12 C13 C12 61.2(15) . 7_565
C11 C12 C13 C12 29.0(9) 7_565 7_565
C11 C12 C13 C12 -0.9(9) . 2_565
C11 C12 C13 C12 -33.1(3) 7_565 2_565
C11 C12 C13 C14 179.1(9) . .
C11 C12 C13 C14 146.9(3) 7_565 .
C12 C13 C14 C15 -91.8(14) 8 2_565
C12 C13 C14 C15 88.2(14) 7_565 2_565
C12 C13 C14 C15 2.6(14) . 2_565
C12 C13 C14 C15 -177.4(14) 2_565 2_565
C12 C13 C14 C15 177.4(14) 8 8
C12 C13 C14 C15 -2.6(14) 7_565 8
C12 C13 C14 C15 -88.2(14) . 8
C12 C13 C14 C15 91.8(14) 2_565 8
C12 C13 C14 C15 88.2(14) 8 .
C12 C13 C14 C15 -91.8(14) 7_565 .
C12 C13 C14 C15 -177.4(14) . .
C12 C13 C14 C15 2.6(14) 2_565 .
C12 C13 C14 C15 -2.6(14) 8 7_565
C12 C13 C14 C15 177.4(14) 7_565 7_565
C12 C13 C14 C15 91.8(14) . 7_565
C12 C13 C14 C15 -88.2(14) 2_565 7_565
C18 N4 C15 C14 165(2) . .
Mn1 N4 C15 C14 1(4) . .
C18 N4 C15 C16 -15(4) . .
Mn1 N4 C15 C16 -178(2) . .
C18 N4 C15 C15 -150.0(18) . 8
Mn1 N4 C15 C15 46.6(18) . 8
C18 N4 C15 C15 119.7(18) . 7_565
Mn1 N4 C15 C15 -43.7(18) . 7_565
C15 C14 C15 N4 -0.7(18) 2_565 .
C15 C14 C15 N4 68(3) 8 .
C15 C14 C15 N4 -69(3) 7_565 .
C13 C14 C15 N4 179.3(18) . .
C15 C14 C15 C16 179(4) 2_565 .
C15 C14 C15 C16 -112(3) 8 .
C15 C14 C15 C16 110(3) 7_565 .
C13 C14 C15 C16 -1(4) . .
C15 C14 C15 C15 -69.2(10) 2_565 8
C15 C14 C15 C15 -137.8(13) 7_565 8
C13 C14 C15 C15 110.8(10) . 8
C15 C14 C15 C15 68.6(10) 2_565 7_565
C15 C14 C15 C15 137.8(13) 8 7_565
C13 C14 C15 C15 -111.4(10) . 7_565
N4 C15 C16 C17 -1(4) . .
C14 C15 C16 C17 -180(3) . .
C15 C15 C16 C17 113(3) 8 .
C15 C15 C16 C17 -115(3) 7_565 .
C15 C16 C17 C18 15(4) . .
C15 N4 C18 C19 156(2) . .
Mn1 N4 C18 C19 -39(2) . .
C15 N4 C18 C17 24(3) . .
Mn1 N4 C18 C17 -171.2(19) . .
C16 C17 C18 N4 -25(4) . .
C16 C17 C18 C19 -146(3) . .
N4 C18 C19 C18 80(4) . 6
C17 C18 C19 C18 -157(2) . 6
N4 C18 C19 C20 -164(3) . .
C17 C18 C19 C20 -41(3) . .
C18 C19 C20 C25 114(2) . .
C18 C19 C20 C25 -114(2) 6 .
C18 C19 C20 C21 -66(2) . .
C18 C19 C20 C21 66(2) 6 .
C25 C20 C21 F1 180.0 . .
C19 C20 C21 F1 0.0 . .
C25 C20 C21 C22 0.0 . .
C19 C20 C21 C22 180.0 . .
F1 C21 C22 F2 0.0 . .
C20 C21 C22 F2 180.0 . .
F1 C21 C22 C23 180.0 . .
C20 C21 C22 C23 0.0 . .
F2 C22 C23 F3 0.0 . .
C21 C22 C23 F3 180.0 . .
F2 C22 C23 C24 180.0 . .
C21 C22 C23 C24 0.0 . .
F3 C23 C24 F4 0.0 . .
C22 C23 C24 F4 180.0 . .
F3 C23 C24 C25 180.0 . .
C22 C23 C24 C25 0.0 . .
C21 C20 C25 F5 180.0 . .
C19 C20 C25 F5 0.0 . .
C21 C20 C25 C24 0.0 . .
C19 C20 C25 C24 180.0 . .
F4 C24 C25 F5 0.0 . .
C23 C24 C25 F5 180.0 . .
F4 C24 C25 C20 180.0 . .
C23 C24 C25 C20 0.0 . .
